data_4344940
loop_
_publ_author_name
'Chakraborty, Biswarup'
'Jana, Rahul Dev'
'Singh, Reena'
'Paria, Sayantan'
'Paine, Tapan Kanti'

_publ_section_title
;
 Reductive Activation of O2 by Non-Heme Iron(II) Benzilate Complexes of N4
 Ligands: Effect of Ligand Topology on the Reactivity of O2-Derived
 Oxidant.
;
_journal_issue 1
_journal_name_full 'Inorganic chemistry'
_journal_page_first 359
_journal_page_last 371
_journal_paper_doi 10.1021/acs.inorgchem.6b02282
_journal_volume 56
_journal_year 2017
_chemical_formula_sum 'C57 H53 B Fe N4 O4'
_chemical_formula_weight 924.69
_chemical_name_systematic
; 
 ? 
;
_space_group_IT_number 14
_symmetry_cell_setting monoclinic
_symmetry_space_group_name_Hall '-P 2yn'
_symmetry_space_group_name_H-M 'P 1 21/n 1'
_atom_sites_solution_hydrogens geom
_atom_sites_solution_primary direct
_atom_sites_solution_secondary difmap
_audit_creation_method SHELXL-97
_cell_angle_alpha 90.00
_cell_angle_beta 108.418(2)
_cell_angle_gamma 90.00
_cell_formula_units_Z 4
_cell_length_a 18.6143(14)
_cell_length_b 10.9186(9)
_cell_length_c 25.1226(19)
_cell_measurement_reflns_used 9989
_cell_measurement_temperature 150(2)
_cell_measurement_theta_max 31.54
_cell_measurement_theta_min 2.19
_cell_volume 4844.4(7)
_computing_cell_refinement 'Bruker SAINT'
_computing_data_collection 'Bruker APEX2'
_computing_data_reduction 'Bruker SAINT'
_computing_molecular_graphics 'Bruker SHELXTL'
_computing_publication_material 'ortep 3v2'
_computing_structure_refinement 'SHELXL-97 (Sheldrick, 1997)'
_computing_structure_solution 'SHELXS-97 (Sheldrick, 1990)'
_diffrn_ambient_temperature 150(2)
_diffrn_measured_fraction_theta_full 0.989
_diffrn_measured_fraction_theta_max 0.989
_diffrn_measurement_device_type 'Bruker APEX-II CCD'
_diffrn_measurement_method 'phi and omega scans'
_diffrn_radiation_monochromator graphite
_diffrn_radiation_source 'fine-focus sealed tube'
_diffrn_radiation_type MoK\a
_diffrn_radiation_wavelength 0.71073
_diffrn_reflns_av_R_equivalents 0.0325
_diffrn_reflns_av_sigmaI/netI 0.0248
_diffrn_reflns_limit_h_max 20
_diffrn_reflns_limit_h_min -23
_diffrn_reflns_limit_k_max 13
_diffrn_reflns_limit_k_min -13
_diffrn_reflns_limit_l_max 32
_diffrn_reflns_limit_l_min -32
_diffrn_reflns_number 62365
_diffrn_reflns_theta_full 27.00
_diffrn_reflns_theta_max 27.00
_diffrn_reflns_theta_min 1.20
_exptl_absorpt_coefficient_mu 0.363
_exptl_absorpt_correction_T_max 0.9786
_exptl_absorpt_correction_T_min 0.9578
_exptl_absorpt_correction_type multi-scan
_exptl_absorpt_process_details Sadabs
_exptl_crystal_colour yellow
_exptl_crystal_density_diffrn 1.268
_exptl_crystal_density_method 'not measured'
_exptl_crystal_description block
_exptl_crystal_F_000 1944
_exptl_crystal_size_max 0.12
_exptl_crystal_size_mid 0.08
_exptl_crystal_size_min 0.06
_platon_squeeze_details
;
The unti cell contains two methanol molecules as disordered electronic contributions
;
_refine_diff_density_max 0.523
_refine_diff_density_min -0.560
_refine_diff_density_rms 0.193
_refine_ls_extinction_method none
_refine_ls_goodness_of_fit_ref 1.098
_refine_ls_hydrogen_treatment mixed
_refine_ls_matrix_type full
_refine_ls_number_parameters 621
_refine_ls_number_reflns 10459
_refine_ls_number_restraints 0
_refine_ls_restrained_S_all 1.098
_refine_ls_R_factor_all 0.0443
_refine_ls_R_factor_gt 0.0375
_refine_ls_shift/su_max 0.001
_refine_ls_shift/su_mean 0.000
_refine_ls_structure_factor_coef Fsqd
_refine_ls_weighting_details 'calc w=1/[\s^2^(Fo^2^)+(0.1000P)^2^+0.0000P] where P=(Fo^2^+2Fc^2^)/3'
_refine_ls_weighting_scheme calc
_refine_ls_wR_factor_gt 0.1315
_refine_ls_wR_factor_ref 0.1369
_reflns_number_gt 8987
_reflns_number_total 10459
_reflns_threshold_expression >2sigma(I)
_cod_data_source_file ic6b02282_si_002.cif
_cod_data_source_block bc200_0m_sqr
_cod_depositor_comments
;
The following automatic conversions were performed:

'_symmetry_cell_setting' value 'Monoclinic' changed to 'monoclinic'
according to
/usr/data/users/saulius/crontab/automatic-downloads/rss-feeds/ACS/lib/dictionaries/cif_core.dic
dictionary named 'cif_core.dic' version 2.4.2 from 2011-04-26.

'_exptl_absorpt_correction_type' value 'Multi-Scan' changed to
'multi-scan' according to
/usr/data/users/saulius/crontab/automatic-downloads/rss-feeds/ACS/lib/dictionaries/cif_core.dic
dictionary named 'cif_core.dic' version 2.4.2 from 2011-04-26.

Automatic conversion script
Id: cif_fix_values 4268 2015-11-12 08:31:59Z antanas 

 Adding full bibliography for 4344937--4344940.cif.
;
_cod_original_sg_symbol_H-M P2(1)/n
_cod_database_code 4344940

loop_
_symmetry_equiv_pos_as_xyz
'x, y, z'
'-x+1/2, y+1/2, -z+1/2'
'-x, -y, -z'
'x-1/2, -y-1/2, z-1/2'

loop_
_atom_site_label
_atom_site_type_symbol
_atom_site_fract_x
_atom_site_fract_y
_atom_site_fract_z
_atom_site_U_iso_or_equiv
_atom_site_adp_type
_atom_site_occupancy
_atom_site_symmetry_multiplicity
_atom_site_calc_flag
_atom_site_refinement_flags
Fe1 Fe 0.938406(12) 0.219135(19) 0.252533(8) 0.01179(9) Uani 1 1 d .
C27 C 0.68001(9) 0.14725(15) 0.15970(6) 0.0169(3) Uani 1 1 d .
C32 C 0.66277(10) 0.27041(15) 0.14842(7) 0.0212(4) Uani 1 1 d .
H32 H 0.6649 0.3238 0.1777 0.025 Uiso 1 1 calc R
C20 C 0.70479(9) 0.09846(14) 0.21974(7) 0.0165(3) Uani 1 1 d .
C30 C 0.63945(11) 0.23483(19) 0.04960(8) 0.0295(4) Uani 1 1 d .
H30 H 0.6259 0.2641 0.0130 0.035 Uiso 1 1 calc R
C21 C 0.66966(9) 0.16916(14) 0.25792(7) 0.0177(3) Uani 1 1 d .
C22 C 0.71166(11) 0.21932(15) 0.30885(7) 0.0227(4) Uani 1 1 d .
H22 H 0.7642 0.2132 0.3207 0.027 Uiso 1 1 calc R
C26 C 0.59117(10) 0.17915(17) 0.24137(8) 0.0253(4) Uani 1 1 d .
H26 H 0.5622 0.1453 0.2074 0.030 Uiso 1 1 calc R
C28 C 0.67726(9) 0.06890(16) 0.11519(7) 0.0211(3) Uani 1 1 d .
H28 H 0.6893 -0.0134 0.1223 0.025 Uiso 1 1 calc R
C25 C 0.55555(12) 0.23885(18) 0.27486(9) 0.0303(4) Uani 1 1 d .
H25 H 0.5031 0.2454 0.2632 0.036 Uiso 1 1 calc R
C31 C 0.64238(10) 0.31436(18) 0.09380(8) 0.0270(4) Uani 1 1 d .
H31 H 0.6307 0.3968 0.0866 0.032 Uiso 1 1 calc R
C24 C 0.59846(12) 0.28867(16) 0.32571(9) 0.0310(4) Uani 1 1 d .
H24 H 0.5748 0.3286 0.3483 0.037 Uiso 1 1 calc R
C29 C 0.65679(10) 0.11209(18) 0.06057(7) 0.0276(4) Uani 1 1 d .
H29 H 0.6547 0.0587 0.0313 0.033 Uiso 1 1 calc R
C23 C 0.67576(12) 0.27893(16) 0.34260(8) 0.0295(4) Uani 1 1 d .
H23 H 0.7045 0.3122 0.3768 0.035 Uiso 1 1 calc R
C19 C 0.79271(9) 0.09795(14) 0.24372(6) 0.0168(3) Uani 1 1 d .
C8 C 1.09178(9) 0.13229(14) 0.32838(6) 0.0157(3) Uani 1 1 d .
C14 C 1.00341(9) 0.14622(13) 0.16248(6) 0.0141(3) Uani 1 1 d .
C7 C 1.10781(9) 0.25451(15) 0.30619(6) 0.0165(3) Uani 1 1 d .
H7A H 1.1022 0.3199 0.3307 0.020 Uiso 1 1 calc R
H7B H 1.1593 0.2561 0.3047 0.020 Uiso 1 1 calc R
C16 C 0.94053(10) 0.08878(15) 0.06735(6) 0.0208(4) Uani 1 1 d .
H16 H 0.9405 0.0763 0.0307 0.025 Uiso 1 1 calc R
C15 C 1.00560(10) 0.12852(14) 0.10839(6) 0.0182(3) Uani 1 1 d .
H15 H 1.0499 0.1430 0.0997 0.022 Uiso 1 1 calc R
C18 C 0.87831(10) 0.08738(15) 0.13681(7) 0.0193(3) Uani 1 1 d .
H18 H 0.8347 0.0733 0.1465 0.023 Uiso 1 1 calc R
C13 C 1.07256(9) 0.18814(15) 0.20888(6) 0.0173(3) Uani 1 1 d .
H13A H 1.0989 0.1171 0.2290 0.021 Uiso 1 1 calc R
H13B H 1.1066 0.2298 0.1926 0.021 Uiso 1 1 calc R
C12 C 1.00099(10) -0.00989(15) 0.33145(7) 0.0202(3) Uani 1 1 d .
H12 H 0.9506 -0.0349 0.3202 0.024 Uiso 1 1 calc R
C17 C 0.87562(10) 0.06796(15) 0.08173(6) 0.0206(3) Uani 1 1 d .
H17 H 0.8313 0.0415 0.0550 0.025 Uiso 1 1 calc R
C10 C 1.13040(11) -0.04917(16) 0.38304(7) 0.0256(4) Uani 1 1 d .
H10 H 1.1679 -0.0982 0.4067 0.031 Uiso 1 1 calc R
C9 C 1.14881(10) 0.06071(16) 0.36305(7) 0.0209(4) Uani 1 1 d .
H9 H 1.1990 0.0861 0.3728 0.025 Uiso 1 1 calc R
C11 C 1.05518(11) -0.08489(16) 0.36724(7) 0.0261(4) Uani 1 1 d .
H11 H 1.0413 -0.1579 0.3804 0.031 Uiso 1 1 calc R
O1 O 0.82589(6) 0.19929(10) 0.24072(5) 0.0178(2) Uani 1 1 d .
O4 O 0.68116(7) -0.02736(10) 0.21841(5) 0.0208(3) Uani 1 1 d .
H4B H 0.7178 -0.0703 0.2343 0.031 Uiso 1 1 calc R
O2 O 0.82364(7) 0.00145(11) 0.26308(6) 0.0293(3) Uani 1 1 d .
C45 C 0.19091(9) 0.17962(14) 0.08272(6) 0.0141(3) Uani 1 1 d .
C38 C 0.28650(9) 0.08452(14) 0.17543(6) 0.0144(3) Uani 1 1 d .
C46 C 0.18490(10) 0.28771(14) 0.11130(7) 0.0178(3) Uani 1 1 d .
H46 H 0.2195 0.3014 0.1467 0.021 Uiso 1 1 calc R
C44 C 0.32763(9) 0.11380(13) 0.08012(6) 0.0147(3) Uani 1 1 d .
C37 C 0.25533(9) 0.00980(15) 0.20807(6) 0.0169(3) Uani 1 1 d .
H37 H 0.2258 -0.0568 0.1910 0.020 Uiso 1 1 calc R
C50 C 0.13666(9) 0.16671(15) 0.02953(6) 0.0178(3) Uani 1 1 d .
H50 H 0.1383 0.0970 0.0087 0.021 Uiso 1 1 calc R
C35 C 0.31103(10) 0.12844(16) 0.29192(6) 0.0215(4) Uani 1 1 d .
H35 H 0.3174 0.1445 0.3295 0.026 Uiso 1 1 calc R
C34 C 0.34572(10) 0.20134(16) 0.26198(7) 0.0208(4) Uani 1 1 d .
H34 H 0.3768 0.2657 0.2798 0.025 Uiso 1 1 calc R
C51 C 0.26339(10) -0.14063(15) 0.05753(6) 0.0195(3) Uani 1 1 d .
H51 H 0.3093 -0.1170 0.0534 0.023 Uiso 1 1 calc R
C39 C 0.40295(10) 0.07721(14) 0.10505(7) 0.0188(3) Uani 1 1 d .
H39 H 0.4159 0.0374 0.1395 0.023 Uiso 1 1 calc R
C47 C 0.12924(11) 0.37517(16) 0.08883(7) 0.0249(4) Uani 1 1 d .
H47 H 0.1277 0.4459 0.1091 0.030 Uiso 1 1 calc R
C49 C 0.08070(10) 0.25321(17) 0.00664(7) 0.0243(4) Uani 1 1 d .
H49 H 0.0462 0.2408 -0.0289 0.029 Uiso 1 1 calc R
C55 C 0.15771(10) -0.10225(15) 0.08859(6) 0.0205(3) Uani 1 1 d .
H55 H 0.1303 -0.0512 0.1047 0.025 Uiso 1 1 calc R
C33 C 0.33408(9) 0.17829(15) 0.20519(6) 0.0184(3) Uani 1 1 d .
H33 H 0.3589 0.2272 0.1862 0.022 Uiso 1 1 calc R
C43 C 0.31302(10) 0.17563(16) 0.02854(6) 0.0204(3) Uani 1 1 d .
H43 H 0.2640 0.2026 0.0103 0.024 Uiso 1 1 calc R
C41 C 0.44251(10) 0.15788(17) 0.02972(7) 0.0257(4) Uani 1 1 d .
H41 H 0.4799 0.1714 0.0131 0.031 Uiso 1 1 calc R
C36 C 0.26665(10) 0.03111(16) 0.26472(7) 0.0203(3) Uani 1 1 d .
H36 H 0.2443 -0.0203 0.2845 0.024 Uiso 1 1 calc R
C54 C 0.12889(11) -0.21792(16) 0.07056(7) 0.0270(4) Uani 1 1 d .
H54 H 0.0842 -0.2439 0.0761 0.032 Uiso 1 1 calc R
C56 C 0.22631(9) -0.05914(14) 0.08359(6) 0.0156(3) Uani 1 1 d .
C53 C 0.16667(12) -0.29484(16) 0.04423(7) 0.0293(4) Uani 1 1 d .
H53 H 0.1470 -0.3715 0.0313 0.035 Uiso 1 1 calc R
C52 C 0.23399(12) -0.25544(16) 0.03765(7) 0.0271(4) Uani 1 1 d .
H52 H 0.2598 -0.3057 0.0199 0.032 Uiso 1 1 calc R
C42 C 0.36897(11) 0.19784(17) 0.00391(7) 0.0263(4) Uani 1 1 d .
H42 H 0.3570 0.2397 -0.0300 0.032 Uiso 1 1 calc R
C48 C 0.07605(10) 0.35784(17) 0.03649(8) 0.0276(4) Uani 1 1 d .
H48 H 0.0381 0.4153 0.0218 0.033 Uiso 1 1 calc R
C40 C 0.45935(10) 0.09766(15) 0.08059(7) 0.0220(4) Uani 1 1 d .
H40 H 0.5085 0.0707 0.0985 0.026 Uiso 1 1 calc R
B1 B 0.25923(10) 0.07799(16) 0.10609(7) 0.0140(3) Uani 1 1 d .
N4 N 0.94086(7) 0.12555(12) 0.17695(5) 0.0149(3) Uani 1 1 d .
N3 N 1.01835(8) 0.09761(12) 0.31233(5) 0.0153(3) Uani 1 1 d .
N1 N 0.91474(8) 0.37506(12) 0.19376(5) 0.0155(3) Uani 1 1 d .
N2 N 1.05344(7) 0.27197(12) 0.24915(5) 0.0139(3) Uani 1 1 d .
C4 C 0.97037(10) 0.49792(15) 0.13864(7) 0.0216(4) Uani 1 1 d .
H4 H 1.0135 0.5325 0.1337 0.026 Uiso 1 1 calc R
C5 C 0.97582(9) 0.42581(14) 0.18509(6) 0.0161(3) Uani 1 1 d .
C6 C 1.04963(10) 0.40149(14) 0.23038(7) 0.0194(3) Uani 1 1 d .
H6A H 1.0914 0.4185 0.2162 0.023 Uiso 1 1 calc R
H6B H 1.0542 0.4554 0.2620 0.023 Uiso 1 1 calc R
C1 C 0.84669(10) 0.39553(15) 0.15593(7) 0.0204(3) Uani 1 1 d .
H1 H 0.8042 0.3609 0.1619 0.024 Uiso 1 1 calc R
C3 C 0.89990(11) 0.51781(16) 0.09965(7) 0.0258(4) Uani 1 1 d .
H3A H 0.8951 0.5655 0.0680 0.031 Uiso 1 1 calc R
C2 C 0.83690(10) 0.46593(16) 0.10834(7) 0.0248(4) Uani 1 1 d .
H2 H 0.7889 0.4780 0.0828 0.030 Uiso 1 1 calc R
O3 O 0.94793(7) 0.34451(10) 0.32217(4) 0.0162(2) Uani 1 1 d .
C57 C 0.95127(12) 0.29889(18) 0.37654(7) 0.0245(4) Uani 1 1 d .
H3M H 0.9122(12) 0.388(2) 0.3098(9) 0.027(6) Uiso 1 1 d .
H57A H 1.0013(15) 0.267(2) 0.3964(11) 0.051(7) Uiso 1 1 d .
H57B H 0.9387(15) 0.355(2) 0.3978(11) 0.057(7) Uiso 1 1 d .
H57C H 0.9192(13) 0.2265(19) 0.3724(9) 0.031(6) Uiso 1 1 d .

loop_
_atom_site_aniso_label
_atom_site_aniso_U_11
_atom_site_aniso_U_22
_atom_site_aniso_U_33
_atom_site_aniso_U_23
_atom_site_aniso_U_13
_atom_site_aniso_U_12
Fe1 0.01019(15) 0.01224(14) 0.01411(13) -0.00005(7) 0.00553(10) -0.00117(8)
C27 0.0087(8) 0.0197(8) 0.0232(8) -0.0024(6) 0.0062(6) -0.0035(6)
C32 0.0160(9) 0.0220(9) 0.0257(8) -0.0016(7) 0.0070(7) -0.0018(7)
C20 0.0151(8) 0.0115(7) 0.0249(8) -0.0014(6) 0.0090(7) -0.0039(6)
C30 0.0198(10) 0.0453(12) 0.0234(8) 0.0039(8) 0.0069(7) -0.0021(8)
C21 0.0193(9) 0.0124(7) 0.0251(8) 0.0001(6) 0.0122(7) -0.0030(6)
C22 0.0218(10) 0.0218(9) 0.0277(8) -0.0012(6) 0.0126(7) -0.0042(7)
C26 0.0204(10) 0.0259(9) 0.0335(9) -0.0052(7) 0.0139(8) -0.0051(7)
C28 0.0149(9) 0.0227(8) 0.0287(8) -0.0059(7) 0.0109(7) -0.0040(7)
C25 0.0228(10) 0.0300(10) 0.0456(11) -0.0026(8) 0.0215(9) -0.0010(8)
C31 0.0198(10) 0.0273(9) 0.0340(9) 0.0052(8) 0.0090(8) 0.0004(7)
C24 0.0374(12) 0.0242(9) 0.0439(11) -0.0056(8) 0.0306(10) -0.0035(8)
C29 0.0196(10) 0.0397(11) 0.0259(8) -0.0089(8) 0.0109(7) -0.0049(8)
C23 0.0382(12) 0.0253(10) 0.0316(9) -0.0077(7) 0.0203(9) -0.0093(8)
C19 0.0162(8) 0.0177(8) 0.0191(7) -0.0022(6) 0.0092(6) -0.0018(6)
C8 0.0179(9) 0.0156(8) 0.0141(7) -0.0024(6) 0.0058(6) 0.0014(6)
C14 0.0151(8) 0.0117(7) 0.0164(7) 0.0010(5) 0.0064(6) 0.0007(6)
C7 0.0127(8) 0.0187(8) 0.0166(7) -0.0016(6) 0.0025(6) -0.0020(6)
C16 0.0284(10) 0.0208(8) 0.0141(7) -0.0003(6) 0.0079(7) -0.0018(7)
C15 0.0214(9) 0.0169(8) 0.0203(7) 0.0015(6) 0.0121(7) 0.0006(6)
C18 0.0153(8) 0.0216(8) 0.0216(8) -0.0041(6) 0.0070(7) -0.0030(6)
C13 0.0129(8) 0.0229(8) 0.0188(7) -0.0025(6) 0.0087(6) -0.0013(6)
C12 0.0207(9) 0.0168(8) 0.0249(8) 0.0022(6) 0.0099(7) 0.0003(7)
C17 0.0180(9) 0.0223(8) 0.0186(7) -0.0035(6) 0.0016(6) -0.0004(7)
C10 0.0254(10) 0.0232(9) 0.0258(8) 0.0060(7) 0.0045(7) 0.0087(7)
C9 0.0171(9) 0.0253(9) 0.0189(7) -0.0028(6) 0.0037(6) 0.0027(7)
C11 0.0315(11) 0.0164(8) 0.0308(9) 0.0076(7) 0.0104(8) 0.0036(7)
O1 0.0141(6) 0.0180(6) 0.0237(6) -0.0016(4) 0.0092(5) -0.0047(4)
O4 0.0183(6) 0.0123(6) 0.0330(6) -0.0011(5) 0.0098(5) -0.0044(5)
O2 0.0198(7) 0.0206(6) 0.0446(7) 0.0076(6) 0.0063(6) -0.0002(5)
C45 0.0126(8) 0.0158(7) 0.0170(7) 0.0037(6) 0.0090(6) -0.0006(6)
C38 0.0111(8) 0.0157(7) 0.0157(7) -0.0004(6) 0.0032(6) 0.0035(6)
C46 0.0166(9) 0.0170(8) 0.0215(8) 0.0010(6) 0.0086(7) -0.0012(6)
C44 0.0164(8) 0.0117(7) 0.0168(7) -0.0041(6) 0.0064(6) -0.0025(6)
C37 0.0126(8) 0.0189(8) 0.0188(7) 0.0001(6) 0.0047(6) 0.0029(6)
C50 0.0178(9) 0.0194(8) 0.0173(7) 0.0023(6) 0.0071(6) -0.0004(6)
C35 0.0199(9) 0.0298(9) 0.0139(7) -0.0032(6) 0.0042(6) 0.0083(7)
C34 0.0158(9) 0.0233(9) 0.0202(8) -0.0075(6) 0.0014(7) 0.0008(7)
C51 0.0248(9) 0.0167(8) 0.0154(7) 0.0006(6) 0.0042(6) -0.0015(7)
C39 0.0196(9) 0.0163(8) 0.0206(7) -0.0035(6) 0.0066(6) -0.0013(6)
C47 0.0294(10) 0.0178(8) 0.0335(9) 0.0026(7) 0.0185(8) 0.0028(7)
C49 0.0189(9) 0.0321(9) 0.0215(8) 0.0106(7) 0.0057(7) 0.0019(8)
C55 0.0181(9) 0.0205(8) 0.0194(7) 0.0048(6) 0.0008(7) -0.0008(7)
C33 0.0153(9) 0.0210(8) 0.0187(7) 0.0005(6) 0.0051(6) -0.0003(6)
C43 0.0187(9) 0.0251(9) 0.0179(7) 0.0004(6) 0.0066(7) 0.0005(7)
C41 0.0221(10) 0.0348(10) 0.0255(8) -0.0094(7) 0.0151(7) -0.0090(8)
C36 0.0170(9) 0.0272(9) 0.0194(7) 0.0050(6) 0.0095(6) 0.0060(7)
C54 0.0204(10) 0.0279(10) 0.0252(8) 0.0095(7) -0.0032(7) -0.0088(7)
C56 0.0160(8) 0.0164(8) 0.0113(6) 0.0031(6) -0.0001(6) -0.0006(6)
C53 0.0397(12) 0.0168(8) 0.0220(8) 0.0011(7) -0.0035(8) -0.0086(8)
C52 0.0415(12) 0.0171(8) 0.0203(8) -0.0020(7) 0.0065(8) -0.0006(8)
C42 0.0275(10) 0.0346(10) 0.0203(8) 0.0005(7) 0.0125(7) -0.0041(8)
C48 0.0211(10) 0.0281(10) 0.0360(9) 0.0156(8) 0.0123(8) 0.0097(7)
C40 0.0145(9) 0.0227(9) 0.0298(8) -0.0080(7) 0.0083(7) -0.0018(7)
B1 0.0134(9) 0.0151(8) 0.0140(7) 0.0003(6) 0.0048(7) -0.0006(7)
N4 0.0138(7) 0.0145(6) 0.0172(6) -0.0011(5) 0.0062(5) -0.0002(5)
N3 0.0162(7) 0.0136(6) 0.0177(6) -0.0008(5) 0.0077(5) 0.0002(5)
N1 0.0159(7) 0.0145(6) 0.0177(6) 0.0005(5) 0.0076(5) 0.0008(5)
N2 0.0125(7) 0.0143(7) 0.0147(6) -0.0005(5) 0.0040(5) -0.0023(5)
C4 0.0254(10) 0.0166(8) 0.0268(8) 0.0043(6) 0.0138(7) -0.0014(7)
C5 0.0180(8) 0.0130(7) 0.0190(7) -0.0006(6) 0.0086(6) -0.0005(6)
C6 0.0176(9) 0.0164(8) 0.0240(8) 0.0024(6) 0.0061(7) -0.0065(6)
C1 0.0173(9) 0.0212(8) 0.0242(8) 0.0031(6) 0.0087(7) 0.0011(7)
C3 0.0329(11) 0.0236(9) 0.0224(8) 0.0090(7) 0.0108(8) 0.0028(8)
C2 0.0226(10) 0.0255(9) 0.0236(8) 0.0068(7) 0.0035(7) 0.0049(7)
O3 0.0165(6) 0.0170(6) 0.0155(5) -0.0001(4) 0.0058(5) 0.0041(5)
C57 0.0325(11) 0.0248(9) 0.0187(8) 0.0030(7) 0.0117(8) 0.0080(8)

loop_
_atom_type_symbol
_atom_type_description
_atom_type_scat_dispersion_real
_atom_type_scat_dispersion_imag
_atom_type_scat_source
C C 0.0033 0.0016 'International Tables Vol C Tables 4.2.6.8 and 6.1.1.4'
H H 0.0000 0.0000 'International Tables Vol C Tables 4.2.6.8 and 6.1.1.4'
B B 0.0013 0.0007 'International Tables Vol C Tables 4.2.6.8 and 6.1.1.4'
N N 0.0061 0.0033 'International Tables Vol C Tables 4.2.6.8 and 6.1.1.4'
O O 0.0106 0.0060 'International Tables Vol C Tables 4.2.6.8 and 6.1.1.4'
Fe Fe 0.3463 0.8444 'International Tables Vol C Tables 4.2.6.8 and 6.1.1.4'

loop_
_geom_angle_atom_site_label_1
_geom_angle_atom_site_label_2
_geom_angle_atom_site_label_3
_geom_angle
O1 Fe1 N4 97.33(5)
O1 Fe1 O3 90.17(4)
N4 Fe1 O3 167.82(5)
O1 Fe1 N3 118.69(5)
N4 Fe1 N3 96.72(5)
O3 Fe1 N3 87.98(5)
O1 Fe1 N1 90.34(5)
N4 Fe1 N1 80.36(5)
O3 Fe1 N1 90.05(5)
N3 Fe1 N1 150.90(5)
O1 Fe1 N2 166.73(5)
N4 Fe1 N2 78.69(5)
O3 Fe1 N2 91.84(4)
N3 Fe1 N2 74.50(5)
N1 Fe1 N2 76.55(5)
C32 C27 C28 118.79(15)
C32 C27 C20 121.12(14)
C28 C27 C20 120.04(14)
C31 C32 C27 120.60(16)
C31 C32 H32 119.7
C27 C32 H32 119.7
O4 C20 C27 108.38(12)
O4 C20 C21 107.94(12)
C27 C20 C21 112.82(13)
O4 C20 C19 106.38(12)
C27 C20 C19 109.66(12)
C21 C20 C19 111.40(13)
C29 C30 C31 119.66(17)
C29 C30 H30 120.2
C31 C30 H30 120.2
C22 C21 C26 118.57(15)
C22 C21 C20 123.43(15)
C26 C21 C20 117.95(15)
C21 C22 C23 120.48(18)
C21 C22 H22 119.8
C23 C22 H22 119.8
C25 C26 C21 120.90(17)
C25 C26 H26 119.6
C21 C26 H26 119.6
C29 C28 C27 120.91(16)
C29 C28 H28 119.5
C27 C28 H28 119.5
C24 C25 C26 119.79(18)
C24 C25 H25 120.1
C26 C25 H25 120.1
C32 C31 C30 120.03(18)
C32 C31 H31 120.0
C30 C31 H31 120.0
C23 C24 C25 119.88(17)
C23 C24 H24 120.1
C25 C24 H24 120.1
C28 C29 C30 120.01(16)
C28 C29 H29 120.0
C30 C29 H29 120.0
C24 C23 C22 120.38(18)
C24 C23 H23 119.8
C22 C23 H23 119.8
O2 C19 O1 126.25(16)
O2 C19 C20 117.51(14)
O1 C19 C20 116.24(14)
N3 C8 C9 122.18(15)
N3 C8 C7 115.86(13)
C9 C8 C7 121.97(15)
N4 C14 C15 122.56(15)
N4 C14 C13 116.26(13)
C15 C14 C13 121.17(14)
N2 C7 C8 108.42(12)
N2 C7 H7A 110.0
C8 C7 H7A 110.0
N2 C7 H7B 110.0
C8 C7 H7B 110.0
H7A C7 H7B 108.4
C17 C16 C15 119.06(14)
C17 C16 H16 120.5
C15 C16 H16 120.5
C14 C15 C16 118.85(15)
C14 C15 H15 120.6
C16 C15 H15 120.6
N4 C18 C17 123.14(15)
N4 C18 H18 118.4
C17 C18 H18 118.4
N2 C13 C14 112.51(13)
N2 C13 H13A 109.1
C14 C13 H13A 109.1
N2 C13 H13B 109.1
C14 C13 H13B 109.1
H13A C13 H13B 107.8
N3 C12 C11 122.61(16)
N3 C12 H12 118.7
C11 C12 H12 118.7
C16 C17 C18 118.45(15)
C16 C17 H17 120.8
C18 C17 H17 120.8
C9 C10 C11 118.91(16)
C9 C10 H10 120.5
C11 C10 H10 120.5
C8 C9 C10 119.30(16)
C8 C9 H9 120.4
C10 C9 H9 120.4
C10 C11 C12 118.81(16)
C10 C11 H11 120.6
C12 C11 H11 120.6
C19 O1 Fe1 125.27(11)
C20 O4 H4B 109.5
C46 C45 C50 114.93(14)
C46 C45 B1 124.08(14)
C50 C45 B1 120.85(14)
C33 C38 C37 114.81(13)
C33 C38 B1 121.58(13)
C37 C38 B1 122.91(14)
C47 C46 C45 122.62(16)
C47 C46 H46 118.7
C45 C46 H46 118.7
C39 C44 C43 115.01(14)
C39 C44 B1 122.94(13)
C43 C44 B1 121.87(14)
C36 C37 C38 122.88(15)
C36 C37 H37 118.6
C38 C37 H37 118.6
C49 C50 C45 123.05(15)
C49 C50 H50 118.5
C45 C50 H50 118.5
C36 C35 C34 118.68(14)
C36 C35 H35 120.7
C34 C35 H35 120.7
C35 C34 C33 120.14(15)
C35 C34 H34 119.9
C33 C34 H34 119.9
C52 C51 C56 122.66(17)
C52 C51 H51 118.7
C56 C51 H51 118.7
C40 C39 C44 123.02(15)
C40 C39 H39 118.5
C44 C39 H39 118.5
C48 C47 C46 120.55(16)
C48 C47 H47 119.7
C46 C47 H47 119.7
C48 C49 C50 120.27(16)
C48 C49 H49 119.9
C50 C49 H49 119.9
C54 C55 C56 122.93(17)
C54 C55 H55 118.5
C56 C55 H55 118.5
C34 C33 C38 122.91(15)
C34 C33 H33 118.5
C38 C33 H33 118.5
C42 C43 C44 122.59(16)
C42 C43 H43 118.7
C44 C43 H43 118.7
C40 C41 C42 118.94(16)
C40 C41 H41 120.5
C42 C41 H41 120.5
C35 C36 C37 120.43(15)
C35 C36 H36 119.8
C37 C36 H36 119.8
C53 C54 C55 120.18(18)
C53 C54 H54 119.9
C55 C54 H54 119.9
C55 C56 C51 115.04(15)
C55 C56 B1 121.61(14)
C51 C56 B1 123.35(14)
C52 C53 C54 118.86(16)
C52 C53 H53 120.6
C54 C53 H53 120.6
C53 C52 C51 120.28(18)
C53 C52 H52 119.9
C51 C52 H52 119.9
C41 C42 C43 120.30(16)
C41 C42 H42 119.8
C43 C42 H42 119.8
C49 C48 C47 118.57(16)
C49 C48 H48 120.7
C47 C48 H48 120.7
C41 C40 C39 120.13(16)
C41 C40 H40 119.9
C39 C40 H40 119.9
C56 B1 C45 109.13(13)
C56 B1 C44 109.22(12)
C45 B1 C44 107.71(12)
C56 B1 C38 110.92(12)
C45 B1 C38 106.93(12)
C44 B1 C38 112.80(13)
C18 N4 C14 117.94(13)
C18 N4 Fe1 123.39(11)
C14 N4 Fe1 114.66(10)
C12 N3 C8 118.17(14)
C12 N3 Fe1 125.75(11)
C8 N3 Fe1 115.97(10)
C1 N1 C5 118.36(13)
C1 N1 Fe1 123.20(11)
C5 N1 Fe1 115.27(10)
C7 N2 C6 112.27(12)
C7 N2 C13 109.94(12)
C6 N2 C13 111.56(12)
C7 N2 Fe1 107.36(9)
C6 N2 Fe1 107.83(10)
C13 N2 Fe1 107.66(9)
C3 C4 C5 119.10(16)
C3 C4 H4 120.5
C5 C4 H4 120.5
N1 C5 C4 122.08(15)
N1 C5 C6 114.97(13)
C4 C5 C6 122.93(15)
N2 C6 C5 110.41(13)
N2 C6 H6A 109.6
C5 C6 H6A 109.6
N2 C6 H6B 109.6
C5 C6 H6B 109.6
H6A C6 H6B 108.1
N1 C1 C2 122.82(16)
N1 C1 H1 118.6
C2 C1 H1 118.6
C2 C3 C4 119.10(15)
C2 C3 H3A 120.5
C4 C3 H3A 120.5
C3 C2 C1 118.55(16)
C3 C2 H2 120.7
C1 C2 H2 120.7
C57 O3 Fe1 120.83(10)
C57 O3 H3M 111.0(15)
Fe1 O3 H3M 102.6(15)
O3 C57 H57A 111.1(15)
O3 C57 H57B 113.0(17)
H57A C57 H57B 109(2)
O3 C57 H57C 109.8(12)
H57A C57 H57C 102.6(19)
H57B C57 H57C 111(2)

loop_
_geom_bond_atom_site_label_1
_geom_bond_atom_site_label_2
_geom_bond_distance
Fe1 O1 2.0318(12)
Fe1 N4 2.1694(13)
Fe1 O3 2.1840(11)
Fe1 N3 2.1952(13)
Fe1 N1 2.2049(13)
Fe1 N2 2.2450(13)
C27 C32 1.391(2)
C27 C28 1.396(2)
C27 C20 1.527(2)
C32 C31 1.388(2)
C32 H32 0.9300
C20 O4 1.4396(18)
C20 C21 1.530(2)
C20 C19 1.555(2)
C30 C29 1.386(3)
C30 C31 1.397(3)
C30 H30 0.9300
C21 C22 1.384(2)
C21 C26 1.391(3)
C22 C23 1.395(2)
C22 H22 0.9300
C26 C25 1.387(3)
C26 H26 0.9300
C28 C29 1.386(3)
C28 H28 0.9300
C25 C24 1.386(3)
C25 H25 0.9300
C31 H31 0.9300
C24 C23 1.370(3)
C24 H24 0.9300
C29 H29 0.9300
C23 H23 0.9300
C19 O2 1.225(2)
C19 O1 1.2810(19)
C8 N3 1.351(2)
C8 C9 1.383(2)
C8 C7 1.512(2)
C14 N4 1.344(2)
C14 C15 1.386(2)
C14 C13 1.509(2)
C7 N2 1.4823(19)
C7 H7A 0.9700
C7 H7B 0.9700
C16 C17 1.385(2)
C16 C15 1.389(2)
C16 H16 0.9300
C15 H15 0.9300
C18 N4 1.343(2)
C18 C17 1.385(2)
C18 H18 0.9300
C13 N2 1.4885(19)
C13 H13A 0.9700
C13 H13B 0.9700
C12 N3 1.346(2)
C12 C11 1.387(2)
C12 H12 0.9300
C17 H17 0.9300
C10 C9 1.385(2)
C10 C11 1.385(3)
C10 H10 0.9300
C9 H9 0.9300
C11 H11 0.9300
O4 H4B 0.8200
C45 C46 1.404(2)
C45 C50 1.404(2)
C45 B1 1.650(2)
C38 C33 1.405(2)
C38 C37 1.405(2)
C38 B1 1.655(2)
C46 C47 1.391(2)
C46 H46 0.9300
C44 C39 1.401(2)
C44 C43 1.409(2)
C44 B1 1.651(2)
C37 C36 1.391(2)
C37 H37 0.9300
C50 C49 1.389(2)
C50 H50 0.9300
C35 C36 1.386(2)
C35 C34 1.387(2)
C35 H35 0.9300
C34 C33 1.397(2)
C34 H34 0.9300
C51 C52 1.396(2)
C51 C56 1.408(2)
C51 H51 0.9300
C39 C40 1.392(2)
C39 H39 0.9300
C47 C48 1.387(3)
C47 H47 0.9300
C49 C48 1.384(3)
C49 H49 0.9300
C55 C54 1.391(2)
C55 C56 1.403(2)
C55 H55 0.9300
C33 H33 0.9300
C43 C42 1.390(2)
C43 H43 0.9300
C41 C40 1.382(3)
C41 C42 1.387(3)
C41 H41 0.9300
C36 H36 0.9300
C54 C53 1.390(3)
C54 H54 0.9300
C56 B1 1.649(2)
C53 C52 1.383(3)
C53 H53 0.9300
C52 H52 0.9300
C42 H42 0.9300
C48 H48 0.9300
C40 H40 0.9300
N1 C1 1.340(2)
N1 C5 1.343(2)
N2 C6 1.485(2)
C4 C3 1.384(3)
C4 C5 1.385(2)
C4 H4 0.9300
C5 C6 1.505(2)
C6 H6A 0.9700
C6 H6B 0.9700
C1 C2 1.384(2)
C1 H1 0.9300
C3 C2 1.380(3)
C3 H3A 0.9300
C2 H2 0.9300
O3 C57 1.4367(19)
O3 H3M 0.80(2)
C57 H57A 0.97(3)
C57 H57B 0.89(3)
C57 H57C 0.98(2)

loop_
_platon_squeeze_void_nr
_platon_squeeze_void_average_x
_platon_squeeze_void_average_y
_platon_squeeze_void_average_z
_platon_squeeze_void_volume
_platon_squeeze_void_count_electrons
_platon_squeeze_void_content
1 0.000 0.000 0.500 83 19 ' '
2 0.723 0.058 0.513 8 1 ' '
3 0.500 0.500 1.000 83 19 ' '
4 0.223 0.441 0.013 8 1 ' '
5 0.777 0.558 0.987 9 1 ' '
6 0.277 0.941 0.487 9 1 ' '
